data_4020613
loop_
_publ_author_name
'Toshiaki Murai'
'Hiroaki Sano'
'Hiroyasu Kawai'
'Hideo Aso'
'Fumitoshi Shibahara'

_publ_section_title
;
 N-Thioacyl 1,3-Amino Alcohols: Synthesis via Ring-Opening
 of Oxiranes with Thioamide Dianions and Applications
 as Key Intermediates Leading to Stereochemically Defined
 5,6-Dihydro-4H-1,3-oxazines and 1,3-Amino Alcohols
;
_journal_name_full 'Journal of Organic Chemistry'
_journal_page_first 8148
_journal_page_last 8153
_journal_paper_doi 10.1021/jo051378o
_journal_volume 70
_journal_year 2005
_chemical_formula_moiety 'C17 H19 N O2 S '
_chemical_formula_sum 'C17 H19 N O2 S'
_chemical_formula_weight 301.40
_space_group_IT_number 14
_symmetry_cell_setting monoclinic
_symmetry_space_group_name_Hall '-P 2ybc'
_symmetry_space_group_name_H-M 'P 1 21/c 1'
_cell_angle_alpha 90
_cell_angle_beta 98.481(5)
_cell_angle_gamma 90
_cell_formula_units_Z 4
_cell_length_a 8.876(3)
_cell_length_b 15.261(5)
_cell_length_c 12.078(4)
_cell_measurement_temperature 113.2
_cell_volume 1618.2(10)
_exptl_crystal_density_diffrn 1.237
_cod_original_sg_symbol_H-M 'P 21/c'
_cod_original_formula_sum 'C17 H19 N O2 S '
_cod_database_code 4020613

loop_
_symmetry_equiv_pos_as_xyz
x,y,z
-x,1/2+y,1/2-z
-x,-y,-z
x,1/2-y,1/2+z

loop_
_atom_site_label
_atom_site_type_symbol
_atom_site_fract_x
_atom_site_fract_y
_atom_site_fract_z
_atom_site_U_iso_or_equiv
_atom_site_adp_type
_atom_site_occupancy
_atom_site_symmetry_multiplicity
_atom_site_calc_flag
_atom_site_refinement_flags
_atom_site_disorder_assembly
_atom_site_disorder_group
S(1) S 0.15499(4) 0.37726(2) 0.72098(3) 0.02586(9) Uani 1.00 1 d . . .
O(1) O 0.44252(10) 0.45291(5) 0.88326(6) 0.0208(2) Uani 1.00 1 d . . .
O(2) O 0.5545(1) 0.36322(5) 1.08312(7) 0.0197(2) Uani 1.00 1 d . . .
N(1) N 0.3934(1) 0.29366(6) 0.65729(7) 0.0151(2) Uani 1.00 1 d . . .
C(1) C 0.1823(1) 0.20260(8) 0.67106(9) 0.0174(3) Uani 1.00 1 d . . .
C(2) C 0.1152(1) 0.16819(9) 0.7592(1) 0.0244(3) Uani 1.00 1 d . . .
C(3) C 0.0653(2) 0.08210(9) 0.7550(1) 0.0284(3) Uani 1.00 1 d . . .
C(4) C 0.0775(1) 0.03069(8) 0.6621(1) 0.0279(3) Uani 1.00 1 d . . .
C(5) C 0.1394(1) 0.06574(9) 0.5730(1) 0.0253(3) Uani 1.00 1 d . . .
C(6) C 0.1928(1) 0.15113(8) 0.57714(10) 0.0199(3) Uani 1.00 1 d . . .
C(7) C 0.2521(1) 0.29125(8) 0.68094(9) 0.0170(3) Uani 1.00 1 d . . .
C(8) C 0.4938(1) 0.37074(7) 0.66653(9) 0.0152(3) Uani 1.00 1 d . . .
C(9) C 0.5699(1) 0.37559(7) 0.56157(9) 0.0164(3) Uani 1.00 1 d . . .
C(10) C 0.4762(1) 0.38366(8) 0.45868(10) 0.0203(3) Uani 1.00 1 d . . .
C(11) C 0.5384(2) 0.38747(8) 0.35964(10) 0.0243(3) Uani 1.00 1 d . . .
C(12) C 0.6949(2) 0.38366(9) 0.3624(1) 0.0265(3) Uani 1.00 1 d . . .
C(13) C 0.7886(2) 0.37664(9) 0.4646(1) 0.0284(4) Uani 1.00 1 d . . .
C(14) C 0.7265(1) 0.37247(8) 0.5641(1) 0.0228(3) Uani 1.00 1 d . . .
C(15) C 0.6028(1) 0.36694(7) 0.77694(10) 0.0178(3) Uani 1.00 1 d . . .
C(16) C 0.5206(1) 0.37062(7) 0.87913(9) 0.0169(3) Uani 1.00 1 d . . .
C(17) C 0.6305(1) 0.36075(8) 0.98685(10) 0.0194(3) Uani 1.00 1 d . . .
H(1) H 0.1045 0.2041 0.8222 0.0295 Uiso 1.00 1 calc . . .
H(2) H 0.0199 0.0585 0.8154 0.0324 Uiso 1.00 1 calc . . .
H(3) H 0.0457 -0.0288 0.6608 0.0331 Uiso 1.00 1 calc . . .
H(4) H 0.1435 0.0314 0.5074 0.0291 Uiso 1.00 1 calc . . .
H(5) H 0.2377 0.1741 0.5163 0.0237 Uiso 1.00 1 calc . . .
H(6) H 0.4363 0.2460 0.6413 0.0168 Uiso 1.00 1 calc . . .
H(7) H 0.4322 0.4215 0.6679 0.0180 Uiso 1.00 1 calc . . .
H(8) H 0.3684 0.3867 0.4565 0.0241 Uiso 1.00 1 calc . . .
H(9) H 0.4726 0.3928 0.2899 0.0286 Uiso 1.00 1 calc . . .
H(10) H 0.7373 0.3864 0.2941 0.0313 Uiso 1.00 1 calc . . .
H(11) H 0.8977 0.3744 0.4673 0.0338 Uiso 1.00 1 calc . . .
H(12) H 0.7916 0.3669 0.6337 0.0269 Uiso 1.00 1 calc . . .
H(13) H 0.6597 0.3136 0.7789 0.0213 Uiso 1.00 1 calc . . .
H(14) H 0.6721 0.4150 0.7797 0.0213 Uiso 1.00 1 calc . . .
H(15) H 0.4480 0.3243 0.8742 0.0193 Uiso 1.00 1 calc . . .
H(16) H 0.3520 0.4506 0.8314 0.0168 Uiso 1.00 1 calc . . .
H(17) H 0.6821 0.3065 0.9855 0.0232 Uiso 1.00 1 calc . . .
H(18) H 0.7027 0.4074 0.9913 0.0232 Uiso 1.00 1 calc . . .
H(19) H 0.5212 0.4178 1.0844 0.0168 Uiso 1.00 1 calc . . .

loop_
_atom_site_aniso_label
_atom_site_aniso_U_11
_atom_site_aniso_U_22
_atom_site_aniso_U_33
_atom_site_aniso_U_12
_atom_site_aniso_U_13
_atom_site_aniso_U_23
S(1) 0.0200(2) 0.0213(2) 0.0370(2) 0.0033(1) 0.0069(1) -0.0093(1)
O(1) 0.0285(5) 0.0158(4) 0.0178(4) 0.0021(3) 0.0028(3) -0.0040(3)
O(2) 0.0291(5) 0.0165(4) 0.0148(4) -0.0003(3) 0.0080(3) 0.0010(3)
N(1) 0.0174(5) 0.0123(5) 0.0164(4) 0.0002(4) 0.0052(3) -0.0028(3)
C(1) 0.0132(5) 0.0183(6) 0.0207(5) -0.0002(4) 0.0032(4) -0.0010(4)
C(2) 0.0211(6) 0.0277(7) 0.0263(6) -0.0018(5) 0.0092(5) -0.0018(5)
C(3) 0.0220(6) 0.0299(7) 0.0358(7) -0.0036(5) 0.0127(5) 0.0067(6)
C(4) 0.0207(6) 0.0186(6) 0.0453(8) -0.0050(5) 0.0076(5) 0.0013(5)
C(5) 0.0220(6) 0.0212(6) 0.0333(7) -0.0031(5) 0.0062(5) -0.0074(5)
C(6) 0.0173(6) 0.0200(6) 0.0230(6) -0.0026(5) 0.0052(4) -0.0017(5)
C(7) 0.0178(6) 0.0183(6) 0.0152(5) 0.0001(4) 0.0030(4) -0.0025(4)
C(8) 0.0182(6) 0.0130(5) 0.0153(5) -0.0021(4) 0.0051(4) -0.0014(4)
C(9) 0.0223(6) 0.0121(5) 0.0156(5) -0.0032(4) 0.0053(4) -0.0010(4)
C(10) 0.0234(6) 0.0191(6) 0.0182(6) -0.0022(5) 0.0031(5) 0.0003(4)
C(11) 0.0343(7) 0.0229(6) 0.0152(6) -0.0045(5) 0.0018(5) 0.0007(4)
C(12) 0.0358(8) 0.0282(7) 0.0178(6) -0.0078(6) 0.0119(5) -0.0003(5)
C(13) 0.0243(7) 0.0378(8) 0.0252(7) -0.0066(6) 0.0107(5) -0.0002(5)
C(14) 0.0233(6) 0.0287(7) 0.0165(6) -0.0050(5) 0.0039(5) 0.0006(4)
C(15) 0.0204(6) 0.0183(6) 0.0155(5) -0.0032(4) 0.0050(4) -0.0013(4)
C(16) 0.0215(6) 0.0139(5) 0.0163(5) -0.0015(4) 0.0060(4) -0.0019(4)
C(17) 0.0228(6) 0.0207(6) 0.0158(5) -0.0021(5) 0.0064(4) 0.0001(4)

loop_
_geom_bond_atom_site_label_1
_geom_bond_atom_site_label_2
_geom_bond_distance
_geom_bond_site_symmetry_1
_geom_bond_site_symmetry_2
_geom_bond_publ_flag
S(1) C(7) 1.680(1) . . yes
O(1) C(16) 1.439(1) . . yes
O(1) H(16) 0.944 . . no
O(2) C(17) 1.428(1) . . yes
O(2) H(19) 0.884 . . no
N(1) C(7) 1.327(2) . . yes
N(1) C(8) 1.470(1) . . yes
N(1) H(6) 0.857 . . no
C(1) C(2) 1.397(2) . . yes
C(1) C(6) 1.394(2) . . yes
C(1) C(7) 1.486(2) . . yes
C(2) C(3) 1.385(2) . . yes
C(2) H(1) 0.953 . . no
C(3) C(4) 1.387(2) . . yes
C(3) H(2) 0.954 . . no
C(4) C(5) 1.386(2) . . yes
C(4) H(3) 0.951 . . no
C(5) C(6) 1.385(2) . . yes
C(5) H(4) 0.955 . . no
C(6) H(5) 0.953 . . no
C(8) C(9) 1.524(2) . . yes
C(8) C(15) 1.529(2) . . yes
C(8) H(7) 0.949 . . no
C(9) C(10) 1.395(2) . . yes
C(9) C(14) 1.387(2) . . yes
C(10) C(11) 1.390(2) . . yes
C(10) H(8) 0.955 . . no
C(11) C(12) 1.385(2) . . yes
C(11) H(9) 0.955 . . no
C(12) C(13) 1.387(2) . . yes
C(12) H(10) 0.956 . . no
C(13) C(14) 1.395(2) . . yes
C(13) H(11) 0.964 . . no
C(14) H(12) 0.952 . . no
C(15) C(16) 1.525(2) . . yes
C(15) H(13) 0.957 . . no
C(15) H(14) 0.954 . . no
C(16) C(17) 1.514(2) . . yes
C(16) H(15) 0.952 . . no
C(17) H(17) 0.947 . . no
C(17) H(18) 0.955 . . no

loop_
_cod_related_entry_id
_cod_related_entry_database
_cod_related_entry_code
1 ChemSpider 9841326
